data_1575945
loop_
_publ_author_name
'Zeng, Yifan'
'Wang, Yizhou'
'Singh, Kuldip'
'Solan, Gregory A.'
'Ma, Yanping'
'Sun, Wen-Hua'

_publ_section_title
;
 Correlating electronic properties of a nickel polymerisation catalyst
 with the branching density of a polyethylene
;
_journal_issue 18
_journal_name_full 'Catalysis Science &amp; Technology'
_journal_page_first 5335
_journal_page_last 5345
_journal_paper_doi 10.1039/D5CY00859J
_journal_volume 15
_journal_year 2025
_chemical_formula_moiety '4(C41 H34 Br2 F4 N2 Ni O), 4(C4 H10 O), [+ solvents]2[C4H10O]'
_chemical_formula_sum 'C188 H196 Br8 F16 N8 Ni4 O10'
_chemical_formula_weight 3905.64
_space_group_crystal_system triclinic
_space_group_IT_number 2
_space_group_name_Hall '-P 1'
_space_group_name_H-M_alt 'P -1'
_atom_sites_solution_hydrogens mixed
_atom_sites_solution_primary dual
_audit_creation_date 2024-08-29
_audit_creation_method
;
Olex2 1.3
(compiled 2020.11.12 svn.r5f609507 for OlexSys, GUI svn.r6403)
;
_audit_update_record
;
2025-07-02 deposited with the CCDC.	2025-08-12 downloaded from the CCDC.
;
_cell_angle_alpha 100.0100(10)
_cell_angle_beta 94.0070(10)
_cell_angle_gamma 101.1210(10)
_cell_formula_units_Z 1
_cell_length_a 11.7367(4)
_cell_length_b 16.4401(5)
_cell_length_c 23.1393(7)
_cell_measurement_reflns_used 9849
_cell_measurement_temperature 120.0
_cell_measurement_theta_max 72.177
_cell_measurement_theta_min 4.343
_cell_volume 4289.5(2)
_computing_cell_refinement 'SAINT V8.40B (?, 2016)'
_computing_data_reduction 'SAINT V8.40B (?, 2016)'
_computing_molecular_graphics 'Olex2 1.3 (Dolomanov et al., 2009)'
_computing_publication_material 'Olex2 1.3 (Dolomanov et al., 2009)'
_computing_structure_refinement 'SHELXL 2018/3 (Sheldrick, 2015)'
_computing_structure_solution 'SHELXT 2018/2 (Sheldrick, 2018)'
_diffrn_ambient_temperature 120.0
_diffrn_measured_fraction_theta_full 0.985
_diffrn_measured_fraction_theta_max 0.983
_diffrn_measurement_device_type 'Bruker D8 Quest Photon III'
_diffrn_measurement_method '\f and \w scans'
_diffrn_radiation_type CuK\a
_diffrn_radiation_wavelength 1.54178
_diffrn_reflns_av_R_equivalents 0.0259
_diffrn_reflns_av_unetI/netI 0.0242
_diffrn_reflns_Laue_measured_fraction_full 0.985
_diffrn_reflns_Laue_measured_fraction_max 0.983
_diffrn_reflns_limit_h_max 14
_diffrn_reflns_limit_h_min -14
_diffrn_reflns_limit_k_max 20
_diffrn_reflns_limit_k_min -20
_diffrn_reflns_limit_l_max 28
_diffrn_reflns_limit_l_min -28
_diffrn_reflns_number 80500
_diffrn_reflns_point_group_measured_fraction_full 0.985
_diffrn_reflns_point_group_measured_fraction_max 0.983
_diffrn_reflns_theta_full 67.679
_diffrn_reflns_theta_max 72.170
_diffrn_reflns_theta_min 2.791
_diffrn_source_current 1.1
_diffrn_source_power 0.055
_diffrn_source_voltage 50.0
_diffrn_standards_number 0
_exptl_absorpt_coefficient_mu 3.331
_exptl_absorpt_correction_T_max 0.7536
_exptl_absorpt_correction_T_min 0.5657
_exptl_absorpt_correction_type multi-scan
_exptl_absorpt_process_details
;
SADABS-2016/2 (Bruker,2016/2) was used for absorption correction.
wR2(int) was 0.1015 before and 0.0428 after correction.
The Ratio of minimum to maximum transmission is 0.7507.
The \l/2 correction factor is Not present.
;
_exptl_crystal_colour yellow
_exptl_crystal_colour_primary yellow
_exptl_crystal_density_diffrn 1.512
_exptl_crystal_description block
_exptl_crystal_F_000 1996
_exptl_crystal_size_max 0.363
_exptl_crystal_size_mid 0.274
_exptl_crystal_size_min 0.264
_refine_diff_density_max 0.960
_refine_diff_density_min -0.457
_refine_diff_density_rms 0.068
_refine_ls_extinction_method none
_refine_ls_goodness_of_fit_ref 1.094
_refine_ls_hydrogen_treatment constr
_refine_ls_matrix_type full
_refine_ls_number_parameters 1019
_refine_ls_number_reflns 16634
_refine_ls_number_restraints 1
_refine_ls_restrained_S_all 1.094
_refine_ls_R_factor_all 0.0285
_refine_ls_R_factor_gt 0.0284
_refine_ls_shift/su_max 0.005
_refine_ls_shift/su_mean 0.000
_refine_ls_structure_factor_coef Fsqd
_refine_ls_weighting_details 'w=1/[\s^2^(Fo^2^)+(0.0288P)^2^+4.6810P] where P=(Fo^2^+2Fc^2^)/3'
_refine_ls_weighting_scheme calc
_refine_ls_wR_factor_gt 0.0737
_refine_ls_wR_factor_ref 0.0738
_reflns_Friedel_coverage 0.000
_reflns_number_gt 16553
_reflns_number_total 16634
_reflns_threshold_expression 'I > 2\s(I)'
_cod_data_source_file d5cy00859j2.cif
_cod_data_source_block q24143yz_0m
_cod_database_code 1575945
_shelx_shelxl_version_number 2018/3
_shelx_space_group_comment
;
The symmetry employed for this shelxl refinement is uniquely defined
by the following loop, which should always be used as a source of
symmetry information in preference to the above space-group names.
They are only intended as comments.
;
_olex2_refinement_description
;
1. Fixed Uiso
 At 1.2 times of:
  All C(H) groups, All C(H,H) groups
 At 1.5 times of:
  All C(H,H,H) groups, All O(H,H) groups
2. Restrained distances
 H1B-O1
 0.86 with sigma of 0.01
3.a Riding coordinates:
 O1(H1A,H1B), O1A(H1AA,H1AB)
3.b Ternary CH refined with riding coordinates:
 C15(H15), C28(H28), C15A(H15A), C28A(H28A)
3.c Secondary CH2 refined with riding coordinates:
 C47(H47A,H47B), C48(H48A,H48B), C43(H43A,H43B), C44(H44A,H44B)
3.d Aromatic/amide H refined with riding coordinates:
 C1(H1), C2(H2), C4(H4), C10(H10), C12(H12), C17(H17), C18(H18), C20(H20),
 C21(H21), C23A(H23A), C24(H24), C26(H26), C27(H27), C30(H30), C31(H31),
 C33(H33), C34(H34), C36(H36), C37(H37), C39(H39), C40(H40), C1A(H1AC),
 C2A(H2A), C4A(H4A), C10A(H10A), C12A(H12A), C17A(H17A), C18A(H18A), C20A(H20A),
  C21A(H21A), C23(H23), C24A(H24A), C26A(H26A), C27A(H27A), C30A(H30A),
 C31A(H31A), C33A(H33A), C34A(H34A), C36A(H36A), C37A(H37A), C39A(H39A),
 C40A(H40A)
3.e Idealised Me refined as rotating group:
 C7(H7A,H7B,H7C), C14(H14A,H14B,H14C), C41(H41A,H41B,H41C), C7A(H7AA,H7AB,
 H7AC), C14A(H14D,H14E,H14F), C41A(H41D,H41E,H41F), C46(H46A,H46B,H46C),
 C49(H49A,H49B,H49C), C42(H42A,H42B,H42C), C45(H45A,H45B,H45C)
;
_smtbx_masks_special_details
;
A solvent mask was calculated and 87 electrons were 
found in a volume of 355\%A^3^ in 2 voids per unit cell. 
This is consistent with the presence of 
[+ solvents]0.5[C4H10O] per Formula Unit 
which account for 84 electrons 
per unit cell.
;
_smtbx_masks_void_probe_radius 1.2
_smtbx_masks_void_truncation_radius 1.2
_olex2_submission_special_instructions 'No special instructions were received'

loop_
_space_group_symop_operation_xyz
'x, y, z'
'-x, -y, -z'

loop_
_atom_site_label
_atom_site_type_symbol
_atom_site_fract_x
_atom_site_fract_y
_atom_site_fract_z
_atom_site_U_iso_or_equiv
_atom_site_adp_type
_atom_site_occupancy
_atom_site_site_symmetry_order
_atom_site_calc_flag
_atom_site_refinement_flags_posn
_atom_site_refinement_flags_adp
_atom_site_refinement_flags_occupancy
_atom_site_disorder_assembly
_atom_site_disorder_group
Br1 Br 0.75836(2) 0.00478(2) 1.03699(2) 0.02482(5) Uani 1 1 d . . . . .
Br2 Br 0.91504(2) -0.09261(2) 0.87925(2) 0.02600(6) Uani 1 1 d . . . . .
Ni1 Ni 0.81837(3) 0.00600(2) 0.93853(2) 0.01644(7) Uani 1 1 d . . . . .
F1 F 0.93830(14) 0.40997(9) 1.22677(5) 0.0407(3) Uani 1 1 d . . . . .
F2 F 0.33208(12) 0.29585(11) 0.90284(7) 0.0444(4) Uani 1 1 d . . . . .
F3 F 0.62299(12) 0.03239(8) 0.61731(6) 0.0331(3) Uani 1 1 d . . . . .
F4 F 1.40204(10) 0.13672(10) 0.75011(6) 0.0374(3) Uani 1 1 d . . . . .
O1 O 0.98212(12) 0.07823(9) 0.97463(6) 0.0242(3) Uani 1 1 d D . . . .
H1A H 1.035465 0.057961 0.960290 0.036 Uiso 1 1 d R U . . .
H1B H 0.988275 0.085671 1.012200 0.036 Uiso 1 1 d DR U . . .
N1 N 0.65679(14) -0.05099(10) 0.89878(7) 0.0183(3) Uani 1 1 d . . . . .
N2 N 0.77634(12) 0.10126(9) 0.90107(6) 0.0116(3) Uani 1 1 d . . . . .
C1 C 0.59775(19) -0.12828(13) 0.90082(9) 0.0250(4) Uani 1 1 d . . . . .
H1 H 0.634726 -0.163384 0.921047 0.030 Uiso 1 1 calc R U . . .
C2 C 0.48395(19) -0.15907(13) 0.87433(9) 0.0258(4) Uani 1 1 d . . . . .
H2 H 0.443978 -0.213974 0.877336 0.031 Uiso 1 1 calc R U . . .
C3 C 0.42878(17) -0.10997(13) 0.84361(8) 0.0224(4) Uani 1 1 d . . . . .
C4 C 0.49258(16) -0.02973(12) 0.84077(8) 0.0180(4) Uani 1 1 d . . . . .
H4 H 0.458894 0.005675 0.819355 0.022 Uiso 1 1 calc R U . . .
C5 C 0.60457(15) -0.00207(11) 0.86914(7) 0.0146(3) Uani 1 1 d . . . . .
C6 C 0.67627(15) 0.08354(11) 0.87017(7) 0.0131(3) Uani 1 1 d . . . . .
C7 C 0.62723(15) 0.14077(11) 0.83630(8) 0.0159(3) Uani 1 1 d . . . . .
H7A H 0.683890 0.194261 0.840574 0.024 Uiso 1 1 calc R U . . .
H7B H 0.554733 0.151635 0.851626 0.024 Uiso 1 1 calc R U . . .
H7C H 0.610901 0.113939 0.794491 0.024 Uiso 1 1 calc R U . . .
C8 C 0.85358(14) 0.18282(11) 0.90680(7) 0.0121(3) Uani 1 1 d . . . . .
C9 C 0.84911(15) 0.24678(11) 0.95450(8) 0.0139(3) Uani 1 1 d . . . . .
C10 C 0.93003(16) 0.32318(11) 0.96124(8) 0.0169(3) Uani 1 1 d . . . . .
H10 H 0.927942 0.367305 0.993409 0.020 Uiso 1 1 calc R U . . .
C11 C 1.01336(16) 0.33637(11) 0.92223(8) 0.0175(4) Uani 1 1 d . . . . .
C12 C 1.01656(15) 0.27093(11) 0.87577(8) 0.0157(3) Uani 1 1 d . . . . .
H12 H 1.073320 0.279395 0.848884 0.019 Uiso 1 1 calc R U . . .
C13 C 0.93868(15) 0.19320(11) 0.86758(7) 0.0131(3) Uani 1 1 d . . . . .
C14 C 1.10168(18) 0.41876(12) 0.93126(10) 0.0242(4) Uani 1 1 d . . . . .
H14A H 1.088866 0.456268 0.966928 0.036 Uiso 1 1 calc R U . . .
H14B H 1.092772 0.445666 0.897068 0.036 Uiso 1 1 calc R U . . .
H14C H 1.180684 0.407781 0.935628 0.036 Uiso 1 1 calc R U . . .
C15 C 0.75633(16) 0.23352(11) 0.99704(8) 0.0154(3) Uani 1 1 d . . . . .
H15 H 0.740604 0.172170 0.999138 0.019 Uiso 1 1 calc R U . . .
C16 C 0.80106(16) 0.28227(11) 1.05962(8) 0.0169(3) Uani 1 1 d . . . . .
C17 C 0.88494(18) 0.25436(13) 1.09187(9) 0.0232(4) Uani 1 1 d . . . . .
H17 H 0.910876 0.205095 1.075018 0.028 Uiso 1 1 calc R U . . .
C18 C 0.93175(19) 0.29702(15) 1.14831(9) 0.0283(4) Uani 1 1 d . . . . .
H18 H 0.989448 0.277806 1.170092 0.034 Uiso 1 1 calc R U . . .
C19 C 0.89224(19) 0.36754(14) 1.17160(8) 0.0272(4) Uani 1 1 d . . . . .
C20 C 0.8080(2) 0.39677(13) 1.14215(9) 0.0295(5) Uani 1 1 d . . . . .
H20 H 0.781381 0.445308 1.159863 0.035 Uiso 1 1 calc R U . . .
C21 C 0.76213(19) 0.35327(13) 1.08534(9) 0.0245(4) Uani 1 1 d . . . . .
H21 H 0.703691 0.372508 1.064106 0.029 Uiso 1 1 calc R U . . .
C22 C 0.64210(16) 0.25180(12) 0.97253(7) 0.0166(3) Uani 1 1 d . . . . .
C23A C 0.53678(17) 0.19703(13) 0.97472(8) 0.0203(4) Uani 1 1 d . . . . .
H23A H 0.536875 0.149050 0.992421 0.024 Uiso 1 1 calc R U . . .
C24 C 0.43133(18) 0.21116(15) 0.95147(9) 0.0271(4) Uani 1 1 d . . . . .
H24 H 0.359587 0.173688 0.953114 0.033 Uiso 1 1 calc R U . . .
C25 C 0.43424(19) 0.28121(16) 0.92601(9) 0.0297(5) Uani 1 1 d . . . . .
C26 C 0.5359(2) 0.33686(14) 0.92261(9) 0.0284(4) Uani 1 1 d . . . . .
H26 H 0.534810 0.384387 0.904525 0.034 Uiso 1 1 calc R U . . .
C27 C 0.64043(18) 0.32204(13) 0.94627(8) 0.0218(4) Uani 1 1 d . . . . .
H27 H 0.711599 0.360106 0.944558 0.026 Uiso 1 1 calc R U . . .
C28 C 0.94758(15) 0.11868(11) 0.82001(7) 0.0132(3) Uani 1 1 d . . . . .
H28 H 0.934731 0.068142 0.839212 0.016 Uiso 1 1 calc R U . . .
C29 C 0.85336(14) 0.09914(11) 0.76805(7) 0.0134(3) Uani 1 1 d . . . . .
C30 C 0.82265(15) 0.16137(11) 0.73978(8) 0.0157(3) Uani 1 1 d . . . . .
H30 H 0.856535 0.219124 0.755018 0.019 Uiso 1 1 calc R U . . .
C31 C 0.74255(16) 0.13946(12) 0.68931(8) 0.0183(4) Uani 1 1 d . . . . .
H31 H 0.720642 0.181576 0.670111 0.022 Uiso 1 1 calc R U . . .
C32 C 0.69618(16) 0.05513(13) 0.66812(8) 0.0208(4) Uani 1 1 d . . . . .
C33 C 0.72146(17) -0.00779(12) 0.69581(9) 0.0212(4) Uani 1 1 d . . . . .
H33 H 0.685823 -0.065299 0.680798 0.025 Uiso 1 1 calc R U . . .
C34 C 0.80045(15) 0.01499(12) 0.74631(8) 0.0168(3) Uani 1 1 d . . . . .
H34 H 0.818612 -0.027474 0.766295 0.020 Uiso 1 1 calc R U . . .
C35 C 1.06935(15) 0.12567(11) 0.79953(8) 0.0147(3) Uani 1 1 d . . . . .
C36 C 1.10023(16) 0.15648(12) 0.74933(8) 0.0187(4) Uani 1 1 d . . . . .
H36 H 1.043804 0.174980 0.726186 0.022 Uiso 1 1 calc R U . . .
C37 C 1.21251(17) 0.16074(14) 0.73229(9) 0.0235(4) Uani 1 1 d . . . . .
H37 H 1.233464 0.182120 0.698043 0.028 Uiso 1 1 calc R U . . .
C38 C 1.29196(16) 0.13311(14) 0.76649(9) 0.0240(4) Uani 1 1 d . . . . .
C39 C 1.26538(17) 0.10237(14) 0.81642(9) 0.0249(4) Uani 1 1 d . . . . .
H39 H 1.322518 0.084339 0.839418 0.030 Uiso 1 1 calc R U . . .
C40 C 1.15288(17) 0.09822(13) 0.83257(8) 0.0211(4) Uani 1 1 d . . . . .
H40 H 1.132695 0.076296 0.866718 0.025 Uiso 1 1 calc R U . . .
C41 C 0.30577(18) -0.14057(15) 0.81441(10) 0.0328(5) Uani 1 1 d . . . . .
H41A H 0.285654 -0.202389 0.807730 0.049 Uiso 1 1 calc R U . . .
H41B H 0.299456 -0.121981 0.776515 0.049 Uiso 1 1 calc R U . . .
H41C H 0.252008 -0.117275 0.839936 0.049 Uiso 1 1 calc R U . . .
Br1A Br 0.73626(2) 0.45948(2) 0.45348(2) 0.01523(5) Uani 1 1 d . . . . .
Br2A Br 0.44023(2) 0.39182(2) 0.50674(2) 0.01272(5) Uani 1 1 d . . . . .
Ni1A Ni 0.63178(2) 0.49614(2) 0.54486(2) 0.01052(6) Uani 1 1 d . . . . .
F1A F 0.55152(11) 0.06904(8) 0.28785(5) 0.0330(3) Uani 1 1 d . . . . .
F2A F 1.17335(11) 0.22182(10) 0.59543(6) 0.0356(3) Uani 1 1 d . . . . .
F3A F 0.89191(12) 0.48413(9) 0.87733(6) 0.0385(3) Uani 1 1 d . . . . .
F4A F 0.09085(10) 0.39277(9) 0.76061(6) 0.0346(3) Uani 1 1 d . . . . .
O1A O 0.53870(11) 0.54600(8) 0.61389(5) 0.0154(2) Uani 1 1 d . . . . .
H1AA H 0.564931 0.592702 0.632792 0.023 Uiso 1 1 d R U . . .
H1AB H 0.472601 0.549692 0.598502 0.023 Uiso 1 1 d R U . . .
N1A N 0.78752(12) 0.56870(9) 0.58728(6) 0.0127(3) Uani 1 1 d . . . . .
N2A N 0.69442(12) 0.41222(9) 0.59462(6) 0.0101(3) Uani 1 1 d . . . . .
C1A C 0.83424(16) 0.64714(11) 0.58168(8) 0.0160(3) Uani 1 1 d . . . . .
H1AC H 0.788158 0.676319 0.560716 0.019 Uiso 1 1 calc R U . . .
C2A C 0.94699(16) 0.68830(11) 0.60500(8) 0.0173(4) Uani 1 1 d . . . . .
H2A H 0.976060 0.744673 0.600505 0.021 Uiso 1 1 calc R U . . .
C3A C 1.01705(15) 0.64653(11) 0.63496(8) 0.0155(3) Uani 1 1 d . . . . .
C4A C 0.96795(15) 0.56425(11) 0.64077(7) 0.0136(3) Uani 1 1 d . . . . .
H4A H 1.012697 0.533407 0.660980 0.016 Uiso 1 1 calc R U . . .
C5A C 0.85406(15) 0.52753(11) 0.61710(7) 0.0120(3) Uani 1 1 d . . . . .
C6A C 0.79671(14) 0.44076(10) 0.62267(7) 0.0111(3) Uani 1 1 d . . . . .
C7A C 0.86090(15) 0.39492(11) 0.66030(8) 0.0140(3) Uani 1 1 d . . . . .
H7AA H 0.811454 0.340108 0.661659 0.021 Uiso 1 1 calc R U . . .
H7AB H 0.880276 0.428531 0.700363 0.021 Uiso 1 1 calc R U . . .
H7AC H 0.932924 0.386158 0.643470 0.021 Uiso 1 1 calc R U . . .
C8A C 0.62984(14) 0.32921(10) 0.59734(7) 0.0108(3) Uani 1 1 d . . . . .
C9A C 0.64054(14) 0.25957(11) 0.55539(7) 0.0116(3) Uani 1 1 d . . . . .
C10A C 0.56520(15) 0.18205(11) 0.55436(8) 0.0142(3) Uani 1 1 d . . . . .
H10A H 0.570556 0.134532 0.525553 0.017 Uiso 1 1 calc R U . . .
C11A C 0.48278(15) 0.17264(11) 0.59430(8) 0.0157(3) Uani 1 1 d . . . . .
C12A C 0.47706(15) 0.24260(11) 0.63657(8) 0.0148(3) Uani 1 1 d . . . . .
H12A H 0.422315 0.236452 0.664690 0.018 Uiso 1 1 calc R U . . .
C13A C 0.54860(15) 0.32104(11) 0.63905(7) 0.0125(3) Uani 1 1 d . . . . .
C14A C 0.40041(17) 0.08963(12) 0.59271(9) 0.0223(4) Uani 1 1 d . . . . .
H14D H 0.411862 0.048298 0.558786 0.033 Uiso 1 1 calc R U . . .
H14E H 0.319686 0.097415 0.589116 0.033 Uiso 1 1 calc R U . . .
H14F H 0.416071 0.069145 0.629177 0.033 Uiso 1 1 calc R U . . .
C15A C 0.73146(15) 0.26846(10) 0.51142(7) 0.0125(3) Uani 1 1 d . . . . .
H15A H 0.743680 0.328146 0.505317 0.015 Uiso 1 1 calc R U . . .
C16A C 0.68667(15) 0.21253(10) 0.45114(7) 0.0132(3) Uani 1 1 d . . . . .
C17A C 0.59084(16) 0.22991(12) 0.41973(8) 0.0184(4) Uani 1 1 d . . . . .
H17A H 0.556277 0.274999 0.436493 0.022 Uiso 1 1 calc R U . . .
C18A C 0.54563(17) 0.18255(13) 0.36471(9) 0.0226(4) Uani 1 1 d . . . . .
H18A H 0.480582 0.194513 0.343453 0.027 Uiso 1 1 calc R U . . .
C19A C 0.59754(17) 0.11744(12) 0.34152(8) 0.0211(4) Uani 1 1 d . . . . .
C20A C 0.69284(17) 0.09901(11) 0.36996(8) 0.0194(4) Uani 1 1 d . . . . .
H20A H 0.727549 0.054444 0.352413 0.023 Uiso 1 1 calc R U . . .
C21A C 0.73774(16) 0.14755(11) 0.42555(8) 0.0160(3) Uani 1 1 d . . . . .
H21A H 0.803950 0.135930 0.446042 0.019 Uiso 1 1 calc R U . . .
C22A C 0.84987(15) 0.25591(11) 0.53548(7) 0.0142(3) Uani 1 1 d . . . . .
C23 C 0.95112(16) 0.31260(12) 0.52936(8) 0.0178(4) Uani 1 1 d . . . . .
H23 H 0.945069 0.359215 0.511016 0.021 Uiso 1 1 calc R U . . .
C24A C 1.06127(17) 0.30220(13) 0.54968(8) 0.0226(4) Uani 1 1 d . . . . .
H24A H 1.130077 0.341182 0.545701 0.027 Uiso 1 1 calc R U . . .
C25A C 1.06692(17) 0.23371(14) 0.57563(9) 0.0242(4) Uani 1 1 d . . . . .
C26A C 0.96924(18) 0.17621(13) 0.58269(9) 0.0239(4) Uani 1 1 d . . . . .
H26A H 0.976242 0.129783 0.601076 0.029 Uiso 1 1 calc R U . . .
C27A C 0.86014(17) 0.18751(12) 0.56235(8) 0.0187(4) Uani 1 1 d . . . . .
H27A H 0.791901 0.148314 0.566779 0.022 Uiso 1 1 calc R U . . .
C28A C 0.53999(15) 0.39746(11) 0.68508(7) 0.0128(3) Uani 1 1 d . . . . .
H28A H 0.552897 0.446765 0.664626 0.015 Uiso 1 1 calc R U . . .
C29A C 0.63657(15) 0.41775(11) 0.73598(8) 0.0139(3) Uani 1 1 d . . . . .
C30A C 0.67115(16) 0.35604(11) 0.76351(8) 0.0167(3) Uani 1 1 d . . . . .
H30A H 0.635122 0.298333 0.749600 0.020 Uiso 1 1 calc R U . . .
C31A C 0.75789(17) 0.37789(12) 0.81119(8) 0.0205(4) Uani 1 1 d . . . . .
H31A H 0.781251 0.335940 0.830070 0.025 Uiso 1 1 calc R U . . .
C32A C 0.80857(17) 0.46196(13) 0.83003(9) 0.0237(4) Uani 1 1 d . . . . .
C33A C 0.77876(17) 0.52480(12) 0.80390(9) 0.0236(4) Uani 1 1 d . . . . .
H33A H 0.816515 0.582198 0.817628 0.028 Uiso 1 1 calc R U . . .
C34A C 0.69137(16) 0.50184(12) 0.75659(8) 0.0177(4) Uani 1 1 d . . . . .
H34A H 0.668793 0.544373 0.738078 0.021 Uiso 1 1 calc R U . . .
C35A C 0.41869(15) 0.39256(11) 0.70645(8) 0.0146(3) Uani 1 1 d . . . . .
C36A C 0.39439(17) 0.37716(13) 0.76196(8) 0.0210(4) Uani 1 1 d . . . . .
H36A H 0.454131 0.366583 0.787743 0.025 Uiso 1 1 calc R U . . .
C37A C 0.28353(18) 0.37698(14) 0.78049(9) 0.0258(4) Uani 1 1 d . . . . .
H37A H 0.267103 0.365986 0.818348 0.031 Uiso 1 1 calc R U . . .
C38A C 0.19931(16) 0.39302(13) 0.74272(9) 0.0229(4) Uani 1 1 d . . . . .
C39A C 0.21948(17) 0.40878(13) 0.68762(9) 0.0240(4) Uani 1 1 d . . . . .
H39A H 0.159358 0.420007 0.662412 0.029 Uiso 1 1 calc R U . . .
C40A C 0.32977(17) 0.40796(12) 0.66946(8) 0.0199(4) Uani 1 1 d . . . . .
H40A H 0.344672 0.418070 0.631227 0.024 Uiso 1 1 calc R U . . .
C41A C 1.14031(16) 0.68682(12) 0.66066(9) 0.0206(4) Uani 1 1 d . . . . .
H41D H 1.161644 0.742953 0.650694 0.031 Uiso 1 1 calc R U . . .
H41E H 1.193375 0.651632 0.644389 0.031 Uiso 1 1 calc R U . . .
H41F H 1.146290 0.692158 0.703668 0.031 Uiso 1 1 calc R U . . .
O3 O 0.61448(13) -0.30509(9) 0.70069(6) 0.0278(3) Uani 1 1 d . . . . .
C46 C 0.8187(2) -0.27440(15) 0.74364(11) 0.0322(5) Uani 1 1 d . . . . .
H46A H 0.827652 -0.330031 0.723521 0.048 Uiso 1 1 calc R U . . .
H46B H 0.796472 -0.277950 0.783313 0.048 Uiso 1 1 calc R U . . .
H46C H 0.892744 -0.233655 0.746589 0.048 Uiso 1 1 calc R U . . .
C47 C 0.7254(2) -0.24615(14) 0.70915(10) 0.0297(5) Uani 1 1 d . . . . .
H47A H 0.715570 -0.190539 0.730176 0.036 Uiso 1 1 calc R U . . .
H47B H 0.750827 -0.238970 0.670109 0.036 Uiso 1 1 calc R U . . .
C48 C 0.5500(2) -0.29606(16) 0.75001(10) 0.0349(5) Uani 1 1 d . . . . .
H48A H 0.538141 -0.237421 0.759705 0.042 Uiso 1 1 calc R U . . .
H48B H 0.593682 -0.307935 0.784684 0.042 Uiso 1 1 calc R U . . .
C49 C 0.4341(2) -0.35651(19) 0.73584(13) 0.0455(6) Uani 1 1 d . . . . .
H49A H 0.392688 -0.346048 0.700490 0.068 Uiso 1 1 calc R U . . .
H49B H 0.387542 -0.348397 0.769123 0.068 Uiso 1 1 calc R U . . .
H49C H 0.446268 -0.414582 0.728657 0.068 Uiso 1 1 calc R U . . .
O2 O 0.90289(14) -0.11153(10) 0.61681(7) 0.0318(3) Uani 1 1 d . . . . .
C42 C 0.7421(2) -0.15185(16) 0.54192(11) 0.0388(5) Uani 1 1 d . . . . .
H42A H 0.702937 -0.133789 0.509044 0.058 Uiso 1 1 calc R U . . .
H42B H 0.689302 -0.158187 0.572581 0.058 Uiso 1 1 calc R U . . .
H42C H 0.763381 -0.206057 0.527672 0.058 Uiso 1 1 calc R U . . .
C43 C 0.8505(2) -0.08668(15) 0.56717(11) 0.0353(5) Uani 1 1 d . . . . .
H43A H 0.905950 -0.081921 0.536981 0.042 Uiso 1 1 calc R U . . .
H43B H 0.830278 -0.030919 0.579357 0.042 Uiso 1 1 calc R U . . .
C44 C 0.9998(2) -0.04887(14) 0.64688(10) 0.0313(5) Uani 1 1 d . . . . .
H44A H 0.974986 0.005118 0.659594 0.038 Uiso 1 1 calc R U . . .
H44B H 1.061419 -0.039371 0.620228 0.038 Uiso 1 1 calc R U . . .
C45 C 1.0465(2) -0.07898(14) 0.69988(10) 0.0314(5) Uani 1 1 d . . . . .
H45A H 1.071437 -0.132161 0.686906 0.047 Uiso 1 1 calc R U . . .
H45B H 0.985077 -0.087990 0.726111 0.047 Uiso 1 1 calc R U . . .
H45C H 1.113201 -0.036374 0.721103 0.047 Uiso 1 1 calc R U . . .

loop_
_atom_site_aniso_label
_atom_site_aniso_U_11
_atom_site_aniso_U_22
_atom_site_aniso_U_33
_atom_site_aniso_U_23
_atom_site_aniso_U_13
_atom_site_aniso_U_12
Br1 0.02925(11) 0.02893(11) 0.01549(10) 0.00482(8) 0.00006(8) 0.00451(8)
Br2 0.03145(11) 0.02654(11) 0.01960(10) 0.00057(8) -0.00168(8) 0.01008(8)
Ni1 0.01965(16) 0.01422(15) 0.01502(15) 0.00582(12) -0.00405(12) 0.00184(12)
F1 0.0550(9) 0.0415(8) 0.0133(6) -0.0032(5) -0.0055(6) -0.0094(6)
F2 0.0298(7) 0.0630(10) 0.0448(8) 0.0198(7) -0.0085(6) 0.0167(7)
F3 0.0357(7) 0.0318(7) 0.0267(6) 0.0005(5) -0.0185(5) 0.0068(5)
F4 0.0149(6) 0.0717(10) 0.0317(7) 0.0164(7) 0.0077(5) 0.0158(6)
O1 0.0240(7) 0.0224(7) 0.0252(7) 0.0073(6) -0.0089(6) 0.0037(5)
N1 0.0228(8) 0.0170(7) 0.0132(7) 0.0042(6) -0.0011(6) -0.0009(6)
N2 0.0132(7) 0.0132(7) 0.0085(6) 0.0017(5) 0.0022(5) 0.0028(5)
C1 0.0320(11) 0.0197(9) 0.0204(9) 0.0078(8) -0.0008(8) -0.0040(8)
C2 0.0306(11) 0.0220(10) 0.0187(9) 0.0033(8) 0.0032(8) -0.0090(8)
C3 0.0199(9) 0.0273(10) 0.0141(9) -0.0033(7) 0.0048(7) -0.0044(8)
C4 0.0166(8) 0.0224(9) 0.0130(8) -0.0005(7) 0.0028(7) 0.0025(7)
C5 0.0170(8) 0.0172(8) 0.0089(8) 0.0017(6) 0.0035(6) 0.0022(7)
C6 0.0151(8) 0.0169(8) 0.0079(7) 0.0013(6) 0.0033(6) 0.0047(7)
C7 0.0148(8) 0.0199(9) 0.0137(8) 0.0044(7) 0.0001(6) 0.0046(7)
C8 0.0132(8) 0.0120(8) 0.0116(8) 0.0046(6) -0.0008(6) 0.0026(6)
C9 0.0159(8) 0.0149(8) 0.0124(8) 0.0051(6) 0.0012(6) 0.0046(6)
C10 0.0210(9) 0.0141(8) 0.0152(8) 0.0019(7) 0.0008(7) 0.0035(7)
C11 0.0173(8) 0.0157(8) 0.0196(9) 0.0061(7) 0.0003(7) 0.0022(7)
C12 0.0146(8) 0.0174(8) 0.0160(8) 0.0066(7) 0.0025(6) 0.0026(7)
C13 0.0152(8) 0.0152(8) 0.0104(8) 0.0043(6) -0.0004(6) 0.0054(6)
C14 0.0237(10) 0.0164(9) 0.0300(11) 0.0031(8) 0.0046(8) -0.0010(7)
C15 0.0194(9) 0.0146(8) 0.0126(8) 0.0033(6) 0.0028(7) 0.0030(7)
C16 0.0206(9) 0.0173(8) 0.0122(8) 0.0042(7) 0.0045(7) 0.0004(7)
C17 0.0255(10) 0.0255(10) 0.0184(9) 0.0035(8) 0.0015(8) 0.0062(8)
C18 0.0272(10) 0.0373(12) 0.0186(10) 0.0085(9) -0.0024(8) 0.0017(9)
C19 0.0344(11) 0.0289(11) 0.0104(9) 0.0012(8) 0.0002(8) -0.0099(9)
C20 0.0464(13) 0.0217(10) 0.0177(10) -0.0014(8) 0.0056(9) 0.0041(9)
C21 0.0354(11) 0.0213(9) 0.0170(9) 0.0018(7) 0.0027(8) 0.0079(8)
C22 0.0212(9) 0.0201(9) 0.0086(8) 0.0014(7) 0.0032(6) 0.0052(7)
C23A 0.0231(9) 0.0244(9) 0.0136(8) 0.0037(7) 0.0038(7) 0.0047(8)
C24 0.0214(10) 0.0369(12) 0.0216(10) 0.0052(9) 0.0021(8) 0.0029(8)
C25 0.0257(10) 0.0446(13) 0.0215(10) 0.0073(9) -0.0017(8) 0.0146(9)
C26 0.0342(11) 0.0324(11) 0.0228(10) 0.0112(9) 0.0014(8) 0.0126(9)
C27 0.0256(10) 0.0228(9) 0.0182(9) 0.0057(7) 0.0037(7) 0.0056(8)
C28 0.0152(8) 0.0136(8) 0.0116(8) 0.0040(6) 0.0015(6) 0.0036(6)
C29 0.0110(7) 0.0179(8) 0.0120(8) 0.0029(6) 0.0039(6) 0.0039(6)
C30 0.0170(8) 0.0157(8) 0.0145(8) 0.0024(7) 0.0029(7) 0.0035(7)
C31 0.0196(9) 0.0225(9) 0.0155(8) 0.0066(7) 0.0017(7) 0.0087(7)
C32 0.0166(8) 0.0279(10) 0.0164(9) 0.0020(7) -0.0050(7) 0.0058(7)
C33 0.0193(9) 0.0175(9) 0.0243(10) 0.0014(7) -0.0024(7) 0.0014(7)
C34 0.0157(8) 0.0177(9) 0.0182(9) 0.0055(7) 0.0017(7) 0.0050(7)
C35 0.0150(8) 0.0154(8) 0.0132(8) 0.0006(6) 0.0009(6) 0.0041(6)
C36 0.0152(8) 0.0251(9) 0.0177(9) 0.0078(7) 0.0005(7) 0.0058(7)
C37 0.0186(9) 0.0342(11) 0.0198(9) 0.0099(8) 0.0049(7) 0.0053(8)
C38 0.0122(8) 0.0374(11) 0.0218(10) 0.0023(8) 0.0032(7) 0.0067(8)
C39 0.0195(9) 0.0395(12) 0.0185(9) 0.0051(8) -0.0008(7) 0.0140(8)
C40 0.0216(9) 0.0304(10) 0.0139(8) 0.0065(7) 0.0013(7) 0.0099(8)
C41 0.0201(10) 0.0380(12) 0.0308(11) -0.0009(9) 0.0004(8) -0.0093(9)
Br1A 0.01883(9) 0.01590(9) 0.01330(9) 0.00502(7) 0.00397(6) 0.00655(7)
Br2A 0.01353(8) 0.01130(8) 0.01331(9) 0.00357(6) -0.00145(6) 0.00250(6)
Ni1A 0.01176(13) 0.01022(13) 0.00945(13) 0.00255(10) -0.00074(10) 0.00200(10)
F1A 0.0342(7) 0.0379(7) 0.0159(6) -0.0094(5) -0.0016(5) -0.0049(5)
F2A 0.0195(6) 0.0550(8) 0.0353(7) 0.0126(6) -0.0037(5) 0.0139(6)
F3A 0.0385(7) 0.0346(7) 0.0355(7) 0.0019(6) -0.0235(6) 0.0052(6)
F4A 0.0169(6) 0.0547(8) 0.0355(7) 0.0084(6) 0.0115(5) 0.0125(5)
O1A 0.0177(6) 0.0160(6) 0.0133(6) 0.0027(5) 0.0007(5) 0.0057(5)
N1A 0.0144(7) 0.0120(7) 0.0113(7) 0.0027(5) 0.0003(5) 0.0020(5)
N2A 0.0120(6) 0.0106(6) 0.0080(6) 0.0019(5) 0.0022(5) 0.0027(5)
C1A 0.0198(9) 0.0134(8) 0.0143(8) 0.0044(6) -0.0005(7) 0.0017(7)
C2A 0.0215(9) 0.0128(8) 0.0156(8) 0.0030(7) 0.0028(7) -0.0024(7)
C3A 0.0156(8) 0.0166(8) 0.0119(8) -0.0005(6) 0.0030(6) -0.0002(7)
C4A 0.0132(8) 0.0143(8) 0.0124(8) 0.0009(6) 0.0016(6) 0.0018(6)
C5A 0.0142(8) 0.0130(8) 0.0083(7) 0.0008(6) 0.0021(6) 0.0023(6)
C6A 0.0131(8) 0.0126(8) 0.0081(7) 0.0011(6) 0.0027(6) 0.0043(6)
C7A 0.0139(8) 0.0148(8) 0.0139(8) 0.0047(6) -0.0006(6) 0.0035(6)
C8A 0.0106(7) 0.0113(8) 0.0113(7) 0.0058(6) -0.0009(6) 0.0017(6)
C9A 0.0129(8) 0.0126(8) 0.0103(7) 0.0046(6) -0.0007(6) 0.0033(6)
C10A 0.0169(8) 0.0108(8) 0.0148(8) 0.0029(6) 0.0004(6) 0.0029(6)
C11A 0.0148(8) 0.0143(8) 0.0187(9) 0.0075(7) -0.0002(7) 0.0017(7)
C12A 0.0131(8) 0.0180(8) 0.0157(8) 0.0080(7) 0.0041(6) 0.0037(7)
C13A 0.0131(8) 0.0145(8) 0.0111(8) 0.0047(6) 0.0003(6) 0.0043(6)
C14A 0.0219(9) 0.0159(9) 0.0280(10) 0.0064(8) 0.0051(8) -0.0014(7)
C15A 0.0152(8) 0.0108(7) 0.0118(8) 0.0034(6) 0.0024(6) 0.0020(6)
C16A 0.0163(8) 0.0112(8) 0.0124(8) 0.0046(6) 0.0036(6) 0.0006(6)
C17A 0.0203(9) 0.0177(9) 0.0175(9) 0.0038(7) 0.0014(7) 0.0049(7)
C18A 0.0212(9) 0.0264(10) 0.0185(9) 0.0050(8) -0.0032(7) 0.0016(8)
C19A 0.0244(9) 0.0217(9) 0.0113(8) -0.0012(7) 0.0025(7) -0.0061(7)
C20A 0.0234(9) 0.0139(8) 0.0192(9) 0.0007(7) 0.0086(7) -0.0001(7)
C21A 0.0174(8) 0.0149(8) 0.0158(8) 0.0043(7) 0.0043(7) 0.0016(7)
C22A 0.0170(8) 0.0162(8) 0.0091(7) 0.0011(6) 0.0023(6) 0.0038(7)
C23 0.0204(9) 0.0203(9) 0.0120(8) 0.0025(7) 0.0037(7) 0.0026(7)
C24A 0.0168(9) 0.0321(11) 0.0171(9) 0.0033(8) 0.0037(7) 0.0013(8)
C25A 0.0173(9) 0.0385(11) 0.0179(9) 0.0038(8) 0.0000(7) 0.0105(8)
C26A 0.0262(10) 0.0281(10) 0.0208(9) 0.0094(8) 0.0014(8) 0.0099(8)
C27A 0.0204(9) 0.0198(9) 0.0173(9) 0.0067(7) 0.0030(7) 0.0042(7)
C28A 0.0140(8) 0.0137(8) 0.0119(8) 0.0049(6) 0.0032(6) 0.0030(6)
C29A 0.0135(8) 0.0170(8) 0.0128(8) 0.0045(7) 0.0056(6) 0.0044(6)
C30A 0.0196(9) 0.0162(8) 0.0155(8) 0.0046(7) 0.0045(7) 0.0044(7)
C31A 0.0229(9) 0.0231(9) 0.0183(9) 0.0074(7) 0.0014(7) 0.0086(7)
C32A 0.0203(9) 0.0286(10) 0.0199(9) 0.0017(8) -0.0067(7) 0.0052(8)
C33A 0.0227(9) 0.0179(9) 0.0263(10) 0.0002(8) -0.0041(8) 0.0006(7)
C34A 0.0183(8) 0.0158(8) 0.0199(9) 0.0042(7) 0.0016(7) 0.0054(7)
C35A 0.0159(8) 0.0133(8) 0.0149(8) 0.0017(6) 0.0035(7) 0.0040(6)
C36A 0.0181(9) 0.0304(10) 0.0179(9) 0.0097(8) 0.0041(7) 0.0077(8)
C37A 0.0237(10) 0.0385(12) 0.0191(9) 0.0108(8) 0.0091(8) 0.0086(9)
C38A 0.0145(9) 0.0263(10) 0.0273(10) 0.0011(8) 0.0068(7) 0.0048(7)
C39A 0.0176(9) 0.0313(11) 0.0234(10) 0.0041(8) -0.0014(7) 0.0079(8)
C40A 0.0196(9) 0.0250(9) 0.0163(9) 0.0057(7) 0.0022(7) 0.0055(7)
C41A 0.0158(9) 0.0188(9) 0.0235(9) 0.0027(7) 0.0006(7) -0.0039(7)
O3 0.0315(8) 0.0279(7) 0.0216(7) -0.0022(6) -0.0012(6) 0.0077(6)
C46 0.0317(11) 0.0287(11) 0.0340(12) 0.0060(9) -0.0003(9) 0.0023(9)
C47 0.0367(12) 0.0235(10) 0.0292(11) 0.0060(8) 0.0033(9) 0.0057(9)
C48 0.0421(13) 0.0352(12) 0.0276(11) 0.0021(9) 0.0059(10) 0.0113(10)
C49 0.0322(13) 0.0549(16) 0.0483(15) 0.0004(13) 0.0096(11) 0.0132(12)
O2 0.0353(8) 0.0236(7) 0.0347(8) 0.0039(6) -0.0044(7) 0.0066(6)
C42 0.0476(14) 0.0353(13) 0.0320(12) 0.0080(10) -0.0093(10) 0.0082(11)
C43 0.0433(13) 0.0323(12) 0.0322(12) 0.0085(10) 0.0012(10) 0.0116(10)
C44 0.0286(11) 0.0286(11) 0.0355(12) 0.0027(9) 0.0055(9) 0.0051(9)
C45 0.0294(11) 0.0296(11) 0.0335(12) -0.0017(9) 0.0021(9) 0.0095(9)

loop_
_atom_type_symbol
_atom_type_description
_atom_type_scat_dispersion_real
_atom_type_scat_dispersion_imag
_atom_type_scat_source
Br Br -0.6763 1.2805 'International Tables Vol C Tables 4.2.6.8 and 6.1.1.4'
C C 0.0181 0.0091 'International Tables Vol C Tables 4.2.6.8 and 6.1.1.4'
F F 0.0727 0.0534 'International Tables Vol C Tables 4.2.6.8 and 6.1.1.4'
H H 0.0000 0.0000 'International Tables Vol C Tables 4.2.6.8 and 6.1.1.4'
N N 0.0311 0.0180 'International Tables Vol C Tables 4.2.6.8 and 6.1.1.4'
Ni Ni -3.0029 0.5091 'International Tables Vol C Tables 4.2.6.8 and 6.1.1.4'
O O 0.0492 0.0322 'International Tables Vol C Tables 4.2.6.8 and 6.1.1.4'

loop_
_geom_angle_atom_site_label_1
_geom_angle_atom_site_label_2
_geom_angle_atom_site_label_3
_geom_angle
_geom_angle_site_symmetry_1
_geom_angle_site_symmetry_3
_geom_angle_publ_flag
Br1 Ni1 Br2 128.780(14) . . ?
O1 Ni1 Br1 90.43(4) . . ?
O1 Ni1 Br2 89.02(4) . . ?
N1 Ni1 Br1 92.92(5) . . ?
N1 Ni1 Br2 94.07(5) . . ?
N1 Ni1 O1 172.53(6) . . ?
N1 Ni1 N2 80.06(6) . . ?
N2 Ni1 Br1 114.22(4) . . ?
N2 Ni1 Br2 116.98(4) . . ?
N2 Ni1 O1 92.47(6) . . ?
Ni1 O1 H1A 111.6 . . ?
Ni1 O1 H1B 110.8 . . ?
H1A O1 H1B 112.8 . . ?
C1 N1 Ni1 127.32(14) . . ?
C1 N1 C5 118.62(17) . . ?
C5 N1 Ni1 114.02(12) . . ?
C6 N2 Ni1 115.41(12) . . ?
C6 N2 C8 121.30(14) . . ?
C8 N2 Ni1 123.27(11) . . ?
N1 C1 H1 118.9 . . ?
N1 C1 C2 122.16(19) . . ?
C2 C1 H1 118.9 . . ?
C1 C2 H2 119.9 . . ?
C3 C2 C1 120.15(18) . . ?
C3 C2 H2 119.9 . . ?
C2 C3 C4 117.07(18) . . ?
C2 C3 C41 121.99(19) . . ?
C4 C3 C41 120.9(2) . . ?
C3 C4 H4 120.0 . . ?
C5 C4 C3 119.98(18) . . ?
C5 C4 H4 120.0 . . ?
N1 C5 C4 121.98(17) . . ?
N1 C5 C6 114.79(15) . . ?
C4 C5 C6 123.23(16) . . ?
N2 C6 C5 115.65(15) . . ?
N2 C6 C7 125.92(16) . . ?
C5 C6 C7 118.43(15) . . ?
C6 C7 H7A 109.5 . . ?
C6 C7 H7B 109.5 . . ?
C6 C7 H7C 109.5 . . ?
H7A C7 H7B 109.5 . . ?
H7A C7 H7C 109.5 . . ?
H7B C7 H7C 109.5 . . ?
C9 C8 N2 119.26(15) . . ?
C9 C8 C13 121.47(16) . . ?
C13 C8 N2 118.98(15) . . ?
C8 C9 C10 118.13(16) . . ?
C8 C9 C15 120.46(15) . . ?
C10 C9 C15 121.40(16) . . ?
C9 C10 H10 119.1 . . ?
C11 C10 C9 121.84(17) . . ?
C11 C10 H10 119.1 . . ?
C10 C11 C12 118.55(17) . . ?
C10 C11 C14 120.85(17) . . ?
C12 C11 C14 120.56(17) . . ?
C11 C12 H12 119.1 . . ?
C11 C12 C13 121.78(16) . . ?
C13 C12 H12 119.1 . . ?
C8 C13 C28 119.44(15) . . ?
C12 C13 C8 118.19(16) . . ?
C12 C13 C28 122.28(15) . . ?
C11 C14 H14A 109.5 . . ?
C11 C14 H14B 109.5 . . ?
C11 C14 H14C 109.5 . . ?
H14A C14 H14B 109.5 . . ?
H14A C14 H14C 109.5 . . ?
H14B C14 H14C 109.5 . . ?
C9 C15 H15 106.7 . . ?
C9 C15 C16 111.60(15) . . ?
C16 C15 H15 106.7 . . ?
C22 C15 C9 110.60(14) . . ?
C22 C15 H15 106.7 . . ?
C22 C15 C16 113.99(15) . . ?
C17 C16 C15 118.33(17) . . ?
C17 C16 C21 118.66(18) . . ?
C21 C16 C15 123.01(17) . . ?
C16 C17 H17 119.3 . . ?
C16 C17 C18 121.34(19) . . ?
C18 C17 H17 119.3 . . ?
C17 C18 H18 121.0 . . ?
C19 C18 C17 118.0(2) . . ?
C19 C18 H18 121.0 . . ?
F1 C19 C18 118.3(2) . . ?
F1 C19 C20 118.7(2) . . ?
C18 C19 C20 122.96(19) . . ?
C19 C20 H20 120.9 . . ?
C19 C20 C21 118.2(2) . . ?
C21 C20 H20 120.9 . . ?
C16 C21 C20 120.7(2) . . ?
C16 C21 H21 119.6 . . ?
C20 C21 H21 119.6 . . ?
C23A C22 C15 120.05(16) . . ?
C23A C22 C27 118.63(18) . . ?
C27 C22 C15 121.31(17) . . ?
C22 C23A H23A 119.4 . . ?
C24 C23A C22 121.28(19) . . ?
C24 C23A H23A 119.4 . . ?
C23A C24 H24 121.0 . . ?
C25 C24 C23A 117.9(2) . . ?
C25 C24 H24 121.0 . . ?
F2 C25 C24 118.7(2) . . ?
F2 C25 C26 118.3(2) . . ?
C26 C25 C24 123.0(2) . . ?
C25 C26 H26 120.8 . . ?
C25 C26 C27 118.4(2) . . ?
C27 C26 H26 120.8 . . ?
C22 C27 H27 119.6 . . ?
C26 C27 C22 120.80(19) . . ?
C26 C27 H27 119.6 . . ?
C13 C28 H28 105.8 . . ?
C13 C28 C35 112.77(14) . . ?
C29 C28 C13 114.28(14) . . ?
C29 C28 H28 105.8 . . ?
C29 C28 C35 111.57(14) . . ?
C35 C28 H28 105.8 . . ?
C30 C29 C28 122.77(16) . . ?
C34 C29 C28 118.02(15) . . ?
C34 C29 C30 119.13(16) . . ?
C29 C30 H30 119.7 . . ?
C29 C30 C31 120.54(17) . . ?
C31 C30 H30 119.7 . . ?
C30 C31 H31 120.9 . . ?
C32 C31 C30 118.13(17) . . ?
C32 C31 H31 120.9 . . ?
F3 C32 C31 118.94(17) . . ?
F3 C32 C33 118.08(18) . . ?
C33 C32 C31 122.97(17) . . ?
C32 C33 H33 120.9 . . ?
C32 C33 C34 118.22(18) . . ?
C34 C33 H33 120.9 . . ?
C29 C34 H34 119.5 . . ?
C33 C34 C29 120.91(17) . . ?
C33 C34 H34 119.5 . . ?
C36 C35 C28 123.54(16) . . ?
C36 C35 C40 118.56(17) . . ?
C40 C35 C28 117.89(16) . . ?
C35 C36 H36 119.4 . . ?
C35 C36 C37 121.20(17) . . ?
C37 C36 H36 119.4 . . ?
C36 C37 H37 121.0 . . ?
C38 C37 C36 118.02(18) . . ?
C38 C37 H37 121.0 . . ?
F4 C38 C37 118.53(18) . . ?
F4 C38 C39 118.72(18) . . ?
C39 C38 C37 122.76(18) . . ?
C38 C39 H39 120.8 . . ?
C38 C39 C40 118.42(18) . . ?
C40 C39 H39 120.8 . . ?
C35 C40 H40 119.5 . . ?
C39 C40 C35 121.03(18) . . ?
C39 C40 H40 119.5 . . ?
C3 C41 H41A 109.5 . . ?
C3 C41 H41B 109.5 . . ?
C3 C41 H41C 109.5 . . ?
H41A C41 H41B 109.5 . . ?
H41A C41 H41C 109.5 . . ?
H41B C41 H41C 109.5 . . ?
Ni1A Br2A Ni1A 90.002(10) . 2_666 ?
Br1A Ni1A Br2A 86.784(10) . 2_666 ?
Br2A Ni1A Br1A 96.109(11) . . ?
Br2A Ni1A Br2A 89.998(10) . 2_666 ?
O1A Ni1A Br1A 169.31(4) . . ?
O1A Ni1A Br2A 82.65(3) . 2_666 ?
O1A Ni1A Br2A 85.56(4) . . ?
O1A Ni1A N2A 93.47(5) . . ?
N1A Ni1A Br1A 88.86(4) . . ?
N1A Ni1A Br2A 98.94(4) . 2_666 ?
N1A Ni1A Br2A 170.02(4) . . ?
N1A Ni1A O1A 91.16(5) . . ?
N1A Ni1A N2A 77.62(6) . . ?
N2A Ni1A Br1A 96.98(4) . . ?
N2A Ni1A Br2A 93.14(4) . . ?
N2A Ni1A Br2A 174.81(4) . 2_666 ?
Ni1A O1A H1AA 118.8 . . ?
Ni1A O1A H1AB 107.9 . . ?
H1AA O1A H1AB 103.8 . . ?
C1A N1A Ni1A 126.20(12) . . ?
C1A N1A C5A 117.94(15) . . ?
C5A N1A Ni1A 115.23(11) . . ?
C6A N2A Ni1A 115.08(11) . . ?
C6A N2A C8A 120.74(14) . . ?
C8A N2A Ni1A 124.18(10) . . ?
N1A C1A H1AC 118.4 . . ?
N1A C1A C2A 123.21(16) . . ?
C2A C1A H1AC 118.4 . . ?
C1A C2A H2A 120.2 . . ?
C1A C2A C3A 119.59(16) . . ?
C3A C2A H2A 120.2 . . ?
C2A C3A C4A 117.13(16) . . ?
C2A C3A C41A 122.43(16) . . ?
C4A C3A C41A 120.44(16) . . ?
C3A C4A H4A 119.9 . . ?
C5A C4A C3A 120.15(16) . . ?
C5A C4A H4A 119.9 . . ?
N1A C5A C4A 121.97(16) . . ?
N1A C5A C6A 115.52(15) . . ?
C4A C5A C6A 122.51(15) . . ?
N2A C6A C5A 115.83(15) . . ?
N2A C6A C7A 125.88(15) . . ?
C5A C6A C7A 118.29(14) . . ?
C6A C7A H7AA 109.5 . . ?
C6A C7A H7AB 109.5 . . ?
C6A C7A H7AC 109.5 . . ?
H7AA C7A H7AB 109.5 . . ?
H7AA C7A H7AC 109.5 . . ?
H7AB C7A H7AC 109.5 . . ?
C9A C8A N2A 119.81(14) . . ?
C9A C8A C13A 121.00(15) . . ?
C13A C8A N2A 118.92(15) . . ?
C8A C9A C10A 118.28(15) . . ?
C8A C9A C15A 120.65(15) . . ?
C10A C9A C15A 121.06(15) . . ?
C9A C10A H10A 119.1 . . ?
C11A C10A C9A 121.85(16) . . ?
C11A C10A H10A 119.1 . . ?
C10A C11A C12A 118.30(16) . . ?
C10A C11A C14A 121.94(17) . . ?
C12A C11A C14A 119.76(16) . . ?
C11A C12A H12A 118.9 . . ?
C13A C12A C11A 122.16(16) . . ?
C13A C12A H12A 118.9 . . ?
C8A C13A C28A 120.10(15) . . ?
C12A C13A C8A 118.37(16) . . ?
C12A C13A C28A 121.53(15) . . ?
C11A C14A H14D 109.5 . . ?
C11A C14A H14E 109.5 . . ?
C11A C14A H14F 109.5 . . ?
H14D C14A H14E 109.5 . . ?
H14D C14A H14F 109.5 . . ?
H14E C14A H14F 109.5 . . ?
C9A C15A H15A 106.4 . . ?
C16A C15A C9A 111.80(14) . . ?
C16A C15A H15A 106.4 . . ?
C22A C15A C9A 112.60(13) . . ?
C22A C15A H15A 106.4 . . ?
C22A C15A C16A 112.64(14) . . ?
C17A C16A C15A 117.56(15) . . ?
C21A C16A C15A 123.62(16) . . ?
C21A C16A C17A 118.79(16) . . ?
C16A C17A H17A 119.5 . . ?
C18A C17A C16A 121.07(18) . . ?
C18A C17A H17A 119.5 . . ?
C17A C18A H18A 120.9 . . ?
C19A C18A C17A 118.17(18) . . ?
C19A C18A H18A 120.9 . . ?
F1A C19A C18A 118.49(18) . . ?
F1A C19A C20A 118.54(18) . . ?
C20A C19A C18A 122.97(17) . . ?
C19A C20A H20A 120.9 . . ?
C19A C20A C21A 118.21(17) . . ?
C21A C20A H20A 120.9 . . ?
C16A C21A C20A 120.76(17) . . ?
C16A C21A H21A 119.6 . . ?
C20A C21A H21A 119.6 . . ?
C23 C22A C15A 119.61(16) . . ?
C23 C22A C27A 118.72(17) . . ?
C27A C22A C15A 121.66(16) . . ?
C22A C23 H23 119.4 . . ?
C22A C23 C24A 121.29(18) . . ?
C24A C23 H23 119.4 . . ?
C23 C24A H24A 121.1 . . ?
C25A C24A C23 117.84(18) . . ?
C25A C24A H24A 121.1 . . ?
F2A C25A C24A 118.99(18) . . ?
F2A C25A C26A 118.16(19) . . ?
C24A C25A C26A 122.86(18) . . ?
C25A C26A H26A 120.7 . . ?
C25A C26A C27A 118.63(18) . . ?
C27A C26A H26A 120.7 . . ?
C22A C27A H27A 119.7 . . ?
C26A C27A C22A 120.66(18) . . ?
C26A C27A H27A 119.7 . . ?
C13A C28A H28A 105.9 . . ?
C13A C28A C35A 113.46(14) . . ?
C29A C28A C13A 112.73(14) . . ?
C29A C28A H28A 105.9 . . ?
C29A C28A C35A 112.28(14) . . ?
C35A C28A H28A 105.9 . . ?
C30A C29A C28A 122.95(16) . . ?
C34A C29A C28A 118.40(15) . . ?
C34A C29A C30A 118.64(17) . . ?
C29A C30A H30A 119.5 . . ?
C31A C30A C29A 120.94(17) . . ?
C31A C30A H30A 119.5 . . ?
C30A C31A H31A 121.0 . . ?
C32A C31A C30A 118.01(17) . . ?
C32A C31A H31A 121.0 . . ?
F3A C32A C31A 118.46(18) . . ?
F3A C32A C33A 118.31(18) . . ?
C33A C32A C31A 123.22(18) . . ?
C32A C33A H33A 121.0 . . ?
C32A C33A C34A 117.95(18) . . ?
C34A C33A H33A 121.0 . . ?
C29A C34A C33A 121.23(17) . . ?
C29A C34A H34A 119.4 . . ?
C33A C34A H34A 119.4 . . ?
C36A C35A C28A 123.18(16) . . ?
C36A C35A C40A 118.40(17) . . ?
C40A C35A C28A 118.36(16) . . ?
C35A C36A H36A 119.4 . . ?
C35A C36A C37A 121.11(18) . . ?
C37A C36A H36A 119.4 . . ?
C36A C37A H37A 120.8 . . ?
C38A C37A C36A 118.30(18) . . ?
C38A C37A H37A 120.8 . . ?
F4A C38A C37A 118.50(18) . . ?
F4A C38A C39A 118.93(18) . . ?
C37A C38A C39A 122.57(18) . . ?
C38A C39A H39A 120.7 . . ?
C38A C39A C40A 118.59(18) . . ?
C40A C39A H39A 120.7 . . ?
C35A C40A H40A 119.5 . . ?
C39A C40A C35A 121.01(18) . . ?
C39A C40A H40A 119.5 . . ?
C3A C41A H41D 109.5 . . ?
C3A C41A H41E 109.5 . . ?
C3A C41A H41F 109.5 . . ?
H41D C41A H41E 109.5 . . ?
H41D C41A H41F 109.5 . . ?
H41E C41A H41F 109.5 . . ?
C48 O3 C47 113.20(17) . . ?
H46A C46 H46B 109.5 . . ?
H46A C46 H46C 109.5 . . ?
H46B C46 H46C 109.5 . . ?
C47 C46 H46A 109.5 . . ?
C47 C46 H46B 109.5 . . ?
C47 C46 H46C 109.5 . . ?
O3 C47 C46 112.73(18) . . ?
O3 C47 H47A 109.0 . . ?
O3 C47 H47B 109.0 . . ?
C46 C47 H47A 109.0 . . ?
C46 C47 H47B 109.0 . . ?
H47A C47 H47B 107.8 . . ?
O3 C48 H48A 109.8 . . ?
O3 C48 H48B 109.8 . . ?
O3 C48 C49 109.2(2) . . ?
H48A C48 H48B 108.3 . . ?
C49 C48 H48A 109.8 . . ?
C49 C48 H48B 109.8 . . ?
C48 C49 H49A 109.5 . . ?
C48 C49 H49B 109.5 . . ?
C48 C49 H49C 109.5 . . ?
H49A C49 H49B 109.5 . . ?
H49A C49 H49C 109.5 . . ?
H49B C49 H49C 109.5 . . ?
C43 O2 C44 112.27(18) . . ?
H42A C42 H42B 109.5 . . ?
H42A C42 H42C 109.5 . . ?
H42B C42 H42C 109.5 . . ?
C43 C42 H42A 109.5 . . ?
C43 C42 H42B 109.5 . . ?
C43 C42 H42C 109.5 . . ?
O2 C43 C42 108.79(19) . . ?
O2 C43 H43A 109.9 . . ?
O2 C43 H43B 109.9 . . ?
C42 C43 H43A 109.9 . . ?
C42 C43 H43B 109.9 . . ?
H43A C43 H43B 108.3 . . ?
O2 C44 H44A 110.0 . . ?
O2 C44 H44B 110.0 . . ?
O2 C44 C45 108.55(18) . . ?
H44A C44 H44B 108.4 . . ?
C45 C44 H44A 110.0 . . ?
C45 C44 H44B 110.0 . . ?
C44 C45 H45A 109.5 . . ?
C44 C45 H45B 109.5 . . ?
C44 C45 H45C 109.5 . . ?
H45A C45 H45B 109.5 . . ?
H45A C45 H45C 109.5 . . ?
H45B C45 H45C 109.5 . . ?

loop_
_geom_bond_atom_site_label_1
_geom_bond_atom_site_label_2
_geom_bond_distance
_geom_bond_site_symmetry_2
_geom_bond_publ_flag
Br1 Ni1 2.4337(4) . ?
Br2 Ni1 2.4394(4) . ?
Ni1 O1 2.0861(14) . ?
Ni1 N1 2.0228(16) . ?
Ni1 N2 2.0389(15) . ?
F1 C19 1.363(2) . ?
F2 C25 1.360(2) . ?
F3 C32 1.357(2) . ?
F4 C38 1.365(2) . ?
O1 H1A 0.8271 . ?
O1 H1B 0.8525 . ?
N1 C1 1.335(2) . ?
N1 C5 1.348(2) . ?
N2 C6 1.286(2) . ?
N2 C8 1.446(2) . ?
C1 H1 0.9500 . ?
C1 C2 1.390(3) . ?
C2 H2 0.9500 . ?
C2 C3 1.383(3) . ?
C3 C4 1.400(3) . ?
C3 C41 1.503(3) . ?
C4 H4 0.9500 . ?
C4 C5 1.382(3) . ?
C5 C6 1.489(2) . ?
C6 C7 1.494(2) . ?
C7 H7A 0.9800 . ?
C7 H7B 0.9800 . ?
C7 H7C 0.9800 . ?
C8 C9 1.397(2) . ?
C8 C13 1.402(2) . ?
C9 C10 1.398(3) . ?
C9 C15 1.528(2) . ?
C10 H10 0.9500 . ?
C10 C11 1.389(3) . ?
C11 C12 1.391(3) . ?
C11 C14 1.511(3) . ?
C12 H12 0.9500 . ?
C12 C13 1.395(2) . ?
C13 C28 1.523(2) . ?
C14 H14A 0.9800 . ?
C14 H14B 0.9800 . ?
C14 H14C 0.9800 . ?
C15 H15 1.0000 . ?
C15 C16 1.531(2) . ?
C15 C22 1.522(2) . ?
C16 C17 1.388(3) . ?
C16 C21 1.388(3) . ?
C17 H17 0.9500 . ?
C17 C18 1.390(3) . ?
C18 H18 0.9500 . ?
C18 C19 1.369(3) . ?
C19 C20 1.370(3) . ?
C20 H20 0.9500 . ?
C20 C21 1.398(3) . ?
C21 H21 0.9500 . ?
C22 C23A 1.392(3) . ?
C22 C27 1.398(3) . ?
C23A H23A 0.9500 . ?
C23A C24 1.392(3) . ?
C24 H24 0.9500 . ?
C24 C25 1.378(3) . ?
C25 C26 1.372(3) . ?
C26 H26 0.9500 . ?
C26 C27 1.390(3) . ?
C27 H27 0.9500 . ?
C28 H28 1.0000 . ?
C28 C29 1.521(2) . ?
C28 C35 1.527(2) . ?
C29 C30 1.395(2) . ?
C29 C34 1.391(3) . ?
C30 H30 0.9500 . ?
C30 C31 1.395(3) . ?
C31 H31 0.9500 . ?
C31 C32 1.376(3) . ?
C32 C33 1.375(3) . ?
C33 H33 0.9500 . ?
C33 C34 1.388(3) . ?
C34 H34 0.9500 . ?
C35 C36 1.389(3) . ?
C35 C40 1.391(3) . ?
C36 H36 0.9500 . ?
C36 C37 1.394(3) . ?
C37 H37 0.9500 . ?
C37 C38 1.374(3) . ?
C38 C39 1.371(3) . ?
C39 H39 0.9500 . ?
C39 C40 1.390(3) . ?
C40 H40 0.9500 . ?
C41 H41A 0.9800 . ?
C41 H41B 0.9800 . ?
C41 H41C 0.9800 . ?
Br1A Ni1A 2.5578(3) . ?
Br2A Ni1A 2.5992(3) 2_666 ?
Br2A Ni1A 2.5462(3) . ?
Ni1A O1A 2.1333(12) . ?
Ni1A N1A 2.0564(15) . ?
Ni1A N2A 2.1437(14) . ?
F1A C19A 1.365(2) . ?
F2A C25A 1.362(2) . ?
F3A C32A 1.364(2) . ?
F4A C38A 1.365(2) . ?
O1A H1AA 0.8055 . ?
O1A H1AB 0.8482 . ?
N1A C1A 1.332(2) . ?
N1A C5A 1.355(2) . ?
N2A C6A 1.285(2) . ?
N2A C8A 1.442(2) . ?
C1A H1AC 0.9500 . ?
C1A C2A 1.388(3) . ?
C2A H2A 0.9500 . ?
C2A C3A 1.390(3) . ?
C3A C4A 1.398(2) . ?
C3A C41A 1.503(2) . ?
C4A H4A 0.9500 . ?
C4A C5A 1.387(2) . ?
C5A C6A 1.487(2) . ?
C6A C7A 1.500(2) . ?
C7A H7AA 0.9800 . ?
C7A H7AB 0.9800 . ?
C7A H7AC 0.9800 . ?
C8A C9A 1.398(2) . ?
C8A C13A 1.408(2) . ?
C9A C10A 1.399(2) . ?
C9A C15A 1.529(2) . ?
C10A H10A 0.9500 . ?
C10A C11A 1.389(3) . ?
C11A C12A 1.390(3) . ?
C11A C14A 1.506(2) . ?
C12A H12A 0.9500 . ?
C12A C13A 1.386(2) . ?
C13A C28A 1.524(2) . ?
C14A H14D 0.9800 . ?
C14A H14E 0.9800 . ?
C14A H14F 0.9800 . ?
C15A H15A 1.0000 . ?
C15A C16A 1.527(2) . ?
C15A C22A 1.525(2) . ?
C16A C17A 1.399(3) . ?
C16A C21A 1.389(3) . ?
C17A H17A 0.9500 . ?
C17A C18A 1.382(3) . ?
C18A H18A 0.9500 . ?
C18A C19A 1.379(3) . ?
C19A C20A 1.369(3) . ?
C20A H20A 0.9500 . ?
C20A C21A 1.398(3) . ?
C21A H21A 0.9500 . ?
C22A C23 1.394(3) . ?
C22A C27A 1.397(3) . ?
C23 H23 0.9500 . ?
C23 C24A 1.396(3) . ?
C24A H24A 0.9500 . ?
C24A C25A 1.375(3) . ?
C25A C26A 1.377(3) . ?
C26A H26A 0.9500 . ?
C26A C27A 1.391(3) . ?
C27A H27A 0.9500 . ?
C28A H28A 1.0000 . ?
C28A C29A 1.521(2) . ?
C28A C35A 1.532(2) . ?
C29A C30A 1.396(2) . ?
C29A C34A 1.392(3) . ?
C30A H30A 0.9500 . ?
C30A C31A 1.395(3) . ?
C31A H31A 0.9500 . ?
C31A C32A 1.375(3) . ?
C32A C33A 1.372(3) . ?
C33A H33A 0.9500 . ?
C33A C34A 1.394(3) . ?
C34A H34A 0.9500 . ?
C35A C36A 1.390(3) . ?
C35A C40A 1.392(3) . ?
C36A H36A 0.9500 . ?
C36A C37A 1.398(3) . ?
C37A H37A 0.9500 . ?
C37A C38A 1.367(3) . ?
C38A C39A 1.372(3) . ?
C39A H39A 0.9500 . ?
C39A C40A 1.390(3) . ?
C40A H40A 0.9500 . ?
C41A H41D 0.9800 . ?
C41A H41E 0.9800 . ?
C41A H41F 0.9800 . ?
O3 C47 1.444(3) . ?
O3 C48 1.415(3) . ?
C46 H46A 0.9800 . ?
C46 H46B 0.9800 . ?
C46 H46C 0.9800 . ?
C46 C47 1.501(3) . ?
C47 H47A 0.9900 . ?
C47 H47B 0.9900 . ?
C48 H48A 0.9900 . ?
C48 H48B 0.9900 . ?
C48 C49 1.500(4) . ?
C49 H49A 0.9800 . ?
C49 H49B 0.9800 . ?
C49 H49C 0.9800 . ?
O2 C43 1.423(3) . ?
O2 C44 1.424(3) . ?
C42 H42A 0.9800 . ?
C42 H42B 0.9800 . ?
C42 H42C 0.9800 . ?
C42 C43 1.504(4) . ?
C43 H43A 0.9900 . ?
C43 H43B 0.9900 . ?
C44 H44A 0.9900 . ?
C44 H44B 0.9900 . ?
C44 C45 1.507(3) . ?
C45 H45A 0.9800 . ?
C45 H45B 0.9800 . ?
C45 H45C 0.9800 . ?

loop_
_geom_torsion_atom_site_label_1
_geom_torsion_atom_site_label_2
_geom_torsion_atom_site_label_3
_geom_torsion_atom_site_label_4
_geom_torsion
_geom_torsion_site_symmetry_1
_geom_torsion_site_symmetry_2
_geom_torsion_site_symmetry_3
_geom_torsion_site_symmetry_4
_geom_torsion_publ_flag
Ni1 N1 C1 C2 176.23(15) . . . . ?
Ni1 N1 C5 C4 -178.04(13) . . . . ?
Ni1 N1 C5 C6 1.24(19) . . . . ?
Ni1 N2 C6 C5 2.96(19) . . . . ?
Ni1 N2 C6 C7 -177.34(13) . . . . ?
Ni1 N2 C8 C9 -88.92(17) . . . . ?
Ni1 N2 C8 C13 85.01(17) . . . . ?
F1 C19 C20 C21 179.38(19) . . . . ?
F2 C25 C26 C27 180.00(19) . . . . ?
F3 C32 C33 C34 177.10(17) . . . . ?
F4 C38 C39 C40 -179.49(19) . . . . ?
N1 C1 C2 C3 1.3(3) . . . . ?
N1 C5 C6 N2 -2.8(2) . . . . ?
N1 C5 C6 C7 177.45(15) . . . . ?
N2 C8 C9 C10 175.75(15) . . . . ?
N2 C8 C9 C15 -5.5(2) . . . . ?
N2 C8 C13 C12 -176.54(15) . . . . ?
N2 C8 C13 C28 0.1(2) . . . . ?
C1 N1 C5 C4 -0.3(3) . . . . ?
C1 N1 C5 C6 178.96(16) . . . . ?
C1 C2 C3 C4 0.1(3) . . . . ?
C1 C2 C3 C41 -179.8(2) . . . . ?
C2 C3 C4 C5 -1.5(3) . . . . ?
C3 C4 C5 N1 1.7(3) . . . . ?
C3 C4 C5 C6 -177.55(16) . . . . ?
C4 C5 C6 N2 176.45(16) . . . . ?
C4 C5 C6 C7 -3.3(2) . . . . ?
C5 N1 C1 C2 -1.1(3) . . . . ?
C6 N2 C8 C9 92.9(2) . . . . ?
C6 N2 C8 C13 -93.2(2) . . . . ?
C8 N2 C6 C5 -178.72(14) . . . . ?
C8 N2 C6 C7 1.0(3) . . . . ?
C8 C9 C10 C11 -0.1(3) . . . . ?
C8 C9 C15 C16 148.55(16) . . . . ?
C8 C9 C15 C22 -83.42(19) . . . . ?
C8 C13 C28 C29 76.25(19) . . . . ?
C8 C13 C28 C35 -154.94(15) . . . . ?
C9 C8 C13 C12 -2.8(2) . . . . ?
C9 C8 C13 C28 173.89(15) . . . . ?
C9 C10 C11 C12 -0.8(3) . . . . ?
C9 C10 C11 C14 -178.56(17) . . . . ?
C9 C15 C16 C17 -70.9(2) . . . . ?
C9 C15 C16 C21 108.6(2) . . . . ?
C9 C15 C22 C23A 135.13(17) . . . . ?
C9 C15 C22 C27 -43.3(2) . . . . ?
C10 C9 C15 C16 -32.8(2) . . . . ?
C10 C9 C15 C22 95.27(19) . . . . ?
C10 C11 C12 C13 0.0(3) . . . . ?
C11 C12 C13 C8 1.7(3) . . . . ?
C11 C12 C13 C28 -174.82(16) . . . . ?
C12 C13 C28 C29 -107.25(18) . . . . ?
C12 C13 C28 C35 21.6(2) . . . . ?
C13 C8 C9 C10 2.0(2) . . . . ?
C13 C8 C9 C15 -179.29(15) . . . . ?
C13 C28 C29 C30 46.7(2) . . . . ?
C13 C28 C29 C34 -136.62(16) . . . . ?
C13 C28 C35 C36 -97.2(2) . . . . ?
C13 C28 C35 C40 83.9(2) . . . . ?
C14 C11 C12 C13 177.76(17) . . . . ?
C15 C9 C10 C11 -178.86(16) . . . . ?
C15 C16 C17 C18 178.18(18) . . . . ?
C15 C16 C21 C20 -178.40(18) . . . . ?
C15 C22 C23A C24 -178.56(17) . . . . ?
C15 C22 C27 C26 178.25(18) . . . . ?
C16 C15 C22 C23A -98.2(2) . . . . ?
C16 C15 C22 C27 83.4(2) . . . . ?
C16 C17 C18 C19 0.4(3) . . . . ?
C17 C16 C21 C20 1.2(3) . . . . ?
C17 C18 C19 F1 -179.60(18) . . . . ?
C17 C18 C19 C20 1.0(3) . . . . ?
C18 C19 C20 C21 -1.2(3) . . . . ?
C19 C20 C21 C16 0.1(3) . . . . ?
C21 C16 C17 C18 -1.4(3) . . . . ?
C22 C15 C16 C17 162.87(17) . . . . ?
C22 C15 C16 C21 -17.5(2) . . . . ?
C22 C23A C24 C25 0.1(3) . . . . ?
C23A C22 C27 C26 -0.2(3) . . . . ?
C23A C24 C25 F2 179.73(19) . . . . ?
C23A C24 C25 C26 0.1(3) . . . . ?
C24 C25 C26 C27 -0.4(3) . . . . ?
C25 C26 C27 C22 0.4(3) . . . . ?
C27 C22 C23A C24 -0.1(3) . . . . ?
C28 C29 C30 C31 174.68(16) . . . . ?
C28 C29 C34 C33 -174.22(16) . . . . ?
C28 C35 C36 C37 -179.36(18) . . . . ?
C28 C35 C40 C39 179.73(18) . . . . ?
C29 C28 C35 C36 33.0(2) . . . . ?
C29 C28 C35 C40 -145.88(17) . . . . ?
C29 C30 C31 C32 -0.7(3) . . . . ?
C30 C29 C34 C33 2.5(3) . . . . ?
C30 C31 C32 F3 -176.50(17) . . . . ?
C30 C31 C32 C33 2.8(3) . . . . ?
C31 C32 C33 C34 -2.3(3) . . . . ?
C32 C33 C34 C29 -0.5(3) . . . . ?
C34 C29 C30 C31 -1.9(3) . . . . ?
C35 C28 C29 C30 -82.7(2) . . . . ?
C35 C28 C29 C34 93.97(18) . . . . ?
C35 C36 C37 C38 0.3(3) . . . . ?
C36 C35 C40 C39 0.8(3) . . . . ?
C36 C37 C38 F4 179.78(19) . . . . ?
C36 C37 C38 C39 -0.4(3) . . . . ?
C37 C38 C39 C40 0.7(3) . . . . ?
C38 C39 C40 C35 -0.9(3) . . . . ?
C40 C35 C36 C37 -0.5(3) . . . . ?
C41 C3 C4 C5 178.45(18) . . . . ?
Ni1A N1A C1A C2A -170.61(13) . . . . ?
Ni1A N1A C5A C4A 170.64(13) . . . . ?
Ni1A N1A C5A C6A -9.40(18) . . . . ?
Ni1A N2A C6A C5A 1.10(18) . . . . ?
Ni1A N2A C6A C7A -179.61(13) . . . . ?
Ni1A N2A C8A C9A 88.64(17) . . . . ?
Ni1A N2A C8A C13A -85.44(17) . . . . ?
F1A C19A C20A C21A -178.47(16) . . . . ?
F2A C25A C26A C27A -179.67(18) . . . . ?
F3A C32A C33A C34A -178.34(18) . . . . ?
F4A C38A C39A C40A -179.27(18) . . . . ?
N1A C1A C2A C3A 1.2(3) . . . . ?
N1A C5A C6A N2A 5.4(2) . . . . ?
N1A C5A C6A C7A -173.91(14) . . . . ?
N2A C8A C9A C10A -171.48(15) . . . . ?
N2A C8A C9A C15A 7.8(2) . . . . ?
N2A C8A C13A C12A 172.31(15) . . . . ?
N2A C8A C13A C28A -7.1(2) . . . . ?
C1A N1A C5A C4A -0.8(2) . . . . ?
C1A N1A C5A C6A 179.13(15) . . . . ?
C1A C2A C3A C4A -1.1(3) . . . . ?
C1A C2A C3A C41A 179.24(17) . . . . ?
C2A C3A C4A C5A 0.1(2) . . . . ?
C3A C4A C5A N1A 0.9(3) . . . . ?
C3A C4A C5A C6A -179.08(15) . . . . ?
C4A C5A C6A N2A -174.62(15) . . . . ?
C4A C5A C6A C7A 6.0(2) . . . . ?
C5A N1A C1A C2A -0.2(3) . . . . ?
C6A N2A C8A C9A -90.95(19) . . . . ?
C6A N2A C8A C13A 94.97(19) . . . . ?
C8A N2A C6A C5A -179.27(14) . . . . ?
C8A N2A C6A C7A 0.0(2) . . . . ?
C8A C9A C10A C11A -1.3(2) . . . . ?
C8A C9A C15A C16A -144.37(15) . . . . ?
C8A C9A C15A C22A 87.62(18) . . . . ?
C8A C13A C28A C29A -78.53(19) . . . . ?
C8A C13A C28A C35A 152.42(15) . . . . ?
C9A C8A C13A C12A -1.7(2) . . . . ?
C9A C8A C13A C28A 178.89(15) . . . . ?
C9A C10A C11A C12A -0.7(3) . . . . ?
C9A C10A C11A C14A 179.06(17) . . . . ?
C9A C15A C16A C17A 64.05(19) . . . . ?
C9A C15A C16A C21A -117.78(18) . . . . ?
C9A C15A C22A C23 -133.68(16) . . . . ?
C9A C15A C22A C27A 48.0(2) . . . . ?
C10A C9A C15A C16A 34.9(2) . . . . ?
C10A C9A C15A C22A -93.07(19) . . . . ?
C10A C11A C12A C13A 1.6(3) . . . . ?
C11A C12A C13A C8A -0.4(3) . . . . ?
C11A C12A C13A C28A 179.04(16) . . . . ?
C12A C13A C28A C29A 102.06(18) . . . . ?
C12A C13A C28A C35A -27.0(2) . . . . ?
C13A C8A C9A C10A 2.5(2) . . . . ?
C13A C8A C9A C15A -178.20(15) . . . . ?
C13A C28A C29A C30A -44.2(2) . . . . ?
C13A C28A C29A C34A 136.91(16) . . . . ?
C13A C28A C35A C36A 107.1(2) . . . . ?
C13A C28A C35A C40A -75.8(2) . . . . ?
C14A C11A C12A C13A -178.24(17) . . . . ?
C15A C9A C10A C11A 179.42(16) . . . . ?
C15A C16A C17A C18A 179.57(16) . . . . ?
C15A C16A C21A C20A -179.55(16) . . . . ?
C15A C22A C23 C24A -178.62(16) . . . . ?
C15A C22A C27A C26A 178.44(17) . . . . ?
C16A C15A C22A C23 98.76(18) . . . . ?
C16A C15A C22A C27A -79.6(2) . . . . ?
C16A C17A C18A C19A 0.1(3) . . . . ?
C17A C16A C21A C20A -1.4(3) . . . . ?
C17A C18A C19A F1A 178.38(17) . . . . ?
C17A C18A C19A C20A -1.4(3) . . . . ?
C18A C19A C20A C21A 1.3(3) . . . . ?
C19A C20A C21A C16A 0.1(3) . . . . ?
C21A C16A C17A C18A 1.3(3) . . . . ?
C22A C15A C16A C17A -167.97(15) . . . . ?
C22A C15A C16A C21A 10.2(2) . . . . ?
C22A C23 C24A C25A 0.5(3) . . . . ?
C23 C22A C27A C26A 0.1(3) . . . . ?
C23 C24A C25A F2A 179.54(17) . . . . ?
C23 C24A C25A C26A -0.6(3) . . . . ?
C24A C25A C26A C27A 0.4(3) . . . . ?
C25A C26A C27A C22A -0.2(3) . . . . ?
C27A C22A C23 C24A -0.2(3) . . . . ?
C28A C29A C30A C31A -178.11(16) . . . . ?
C28A C29A C34A C33A 178.62(17) . . . . ?
C28A C35A C36A C37A 177.13(18) . . . . ?
C28A C35A C40A C39A -176.62(17) . . . . ?
C29A C28A C35A C36A -22.2(2) . . . . ?
C29A C28A C35A C40A 154.92(16) . . . . ?
C29A C30A C31A C32A -0.3(3) . . . . ?
C30A C29A C34A C33A -0.3(3) . . . . ?
C30A C31A C32A F3A 178.77(18) . . . . ?
C30A C31A C32A C33A -0.7(3) . . . . ?
C31A C32A C33A C34A 1.1(3) . . . . ?
C32A C33A C34A C29A -0.6(3) . . . . ?
C34A C29A C30A C31A 0.7(3) . . . . ?
C35A C28A C29A C30A 85.4(2) . . . . ?
C35A C28A C29A C34A -93.44(18) . . . . ?
C35A C36A C37A C38A -0.5(3) . . . . ?
C36A C35A C40A C39A 0.6(3) . . . . ?
C36A C37A C38A F4A 179.90(19) . . . . ?
C36A C37A C38A C39A 0.3(3) . . . . ?
C37A C38A C39A C40A 0.3(3) . . . . ?
C38A C39A C40A C35A -0.8(3) . . . . ?
C40A C35A C36A C37A 0.0(3) . . . . ?
C41A C3A C4A C5A 179.81(16) . . . . ?
C47 O3 C48 C49 177.0(2) . . . . ?
C48 O3 C47 C46 81.6(2) . . . . ?
C43 O2 C44 C45 177.79(18) . . . . ?
C44 O2 C43 C42 -174.12(19) . . . . ?

loop_
_smtbx_masks_void_nr
_smtbx_masks_void_average_x
_smtbx_masks_void_average_y
_smtbx_masks_void_average_z
_smtbx_masks_void_volume
_smtbx_masks_void_count_electrons
_smtbx_masks_void_content
1 -0.130 0.012 0.470 14.4 0.0 '2 ?'
2 0.500 0.500 0.000 326.8 87.1 '2 C4H10O'
3 0.000 0.500 0.500 9.1 0.3 ?
4 0.130 0.988 0.530 14.4 0.0 '2 ?'
5 0.500 0.000 0.000 11.3 0.0 ?
